data_7240271
loop_
_publ_author_name
'Filatov, Vadim'
'Kukushkin, Maksim'
'Kuznetsova, Juliana'
'Skvortsov, Dmitry'
'Tafeenko, Viktor'
'Zyk, Nikolay'
'Majouga, Alexander'
'Beloglazkina, Elena'

_publ_section_title
;
 Synthesis of
 1,3-diaryl-spiro[azetidine-2,3&#x2032;-indoline]-2&#x2032;,4-diones via
 the Staudinger reaction: cis- or trans-diastereoselectivity with
 different addition modes
;
_journal_issue 24
_journal_name_full 'RSC Advances'
_journal_page_first 14122
_journal_page_last 14133
_journal_paper_doi 10.1039/D0RA02374D
_journal_volume 10
_journal_year 2020
_chemical_absolute_configuration ad
_chemical_formula_moiety 'C22 H14 Cl F N2 O2'
_chemical_formula_sum 'C22 H14 Cl F N2 O2'
_chemical_formula_weight 392.80
_space_group_crystal_system tetragonal
_space_group_IT_number 76
_space_group_name_Hall 'P 4w'
_space_group_name_H-M_alt 'P 41'
_atom_sites_solution_hydrogens geom
_audit_creation_method SHELXL-2016/6
_audit_update_record
;
2019-11-04 deposited with the CCDC.	2020-03-31 downloaded from the CCDC.
;
_cell_angle_alpha 90
_cell_angle_beta 90
_cell_angle_gamma 90
_cell_formula_units_Z 8
_cell_length_a 11.6433(4)
_cell_length_b 11.6433(4)
_cell_length_c 27.2378(12)
_cell_measurement_reflns_used 22785
_cell_measurement_temperature 295(2)
_cell_measurement_theta_max 28.0
_cell_measurement_theta_min 2.35
_cell_volume 3692.5(2)
_computing_structure_refinement 'SHELXL-2016/6 (Sheldrick, 2016)'
_diffrn_ambient_temperature 295
_diffrn_detector Pilatus100K
_diffrn_detector_area_resol_mean 5.81
_diffrn_detector_type STOE
_diffrn_measured_fraction_theta_full 1.000
_diffrn_measured_fraction_theta_max 0.979
_diffrn_measurement_device_type 'stadivari pilatus100k'
_diffrn_measurement_method 'rotation method'
_diffrn_radiation_collimation '0.5 mm diameter, monocapillary'
_diffrn_radiation_monochromator 'plane graphite'
_diffrn_radiation_polarisn_norm 0
_diffrn_radiation_type 'Mo K\a'
_diffrn_radiation_wavelength 0.71073
_diffrn_reflns_av_R_equivalents 0.118
_diffrn_reflns_av_unetI/netI 0.105
_diffrn_reflns_Laue_measured_fraction_full 1.000
_diffrn_reflns_Laue_measured_fraction_max 0.979
_diffrn_reflns_limit_h_max 15
_diffrn_reflns_limit_h_min -15
_diffrn_reflns_limit_k_max 15
_diffrn_reflns_limit_k_min -15
_diffrn_reflns_limit_l_max 36
_diffrn_reflns_limit_l_min -36
_diffrn_reflns_number 54705
_diffrn_reflns_point_group_measured_fraction_full 0.997
_diffrn_reflns_point_group_measured_fraction_max 0.960
_diffrn_reflns_theta_full 25.242
_diffrn_reflns_theta_max 28.844
_diffrn_reflns_theta_min 1.749
_diffrn_source 'Mo LFF Sealed Tube'
_diffrn_source_current 40
_diffrn_source_power 2.000
_diffrn_source_voltage 50
_exptl_absorpt_coefficient_mu 0.237
_exptl_absorpt_correction_T_max 0.620
_exptl_absorpt_correction_T_min 0.508
_exptl_absorpt_correction_type multi-scan
_exptl_absorpt_process_details
;
[c.f. r.h. blessing, acta cryst. (1995), a51, 33-38]
;
_exptl_crystal_colour COLORLESS
_exptl_crystal_density_diffrn 1.413
_exptl_crystal_description BLOCK
_exptl_crystal_F_000 1616
_exptl_crystal_size_max .32
_exptl_crystal_size_mid .24
_exptl_crystal_size_min .23
_refine_diff_density_max 0.931
_refine_diff_density_min -0.685
_refine_diff_density_rms 0.238
_refine_ls_abs_structure_details
;
 Flack x determined using 1188 quotients [(I+)-(I-)]/[(I+)+(I-)]
 (Parsons, Flack and Wagner, Acta Cryst. B69 (2013) 249-259).
;
_refine_ls_abs_structure_Flack 0.92(10)
_refine_ls_extinction_coef 0.045(4)
_refine_ls_extinction_expression Fc^*^=kFc[1+0.001xFc^2^\l^3^/sin(2\q)]^-1/4^
_refine_ls_extinction_method 'SHELXL-2016/6 (Sheldrick 2016)'
_refine_ls_goodness_of_fit_ref 0.929
_refine_ls_hydrogen_treatment constr
_refine_ls_matrix_type full
_refine_ls_number_parameters 506
_refine_ls_number_reflns 9279
_refine_ls_number_restraints 1
_refine_ls_restrained_S_all 0.929
_refine_ls_R_factor_all 0.2100
_refine_ls_R_factor_gt 0.0864
_refine_ls_shift/su_max 0.000
_refine_ls_shift/su_mean 0.000
_refine_ls_structure_factor_coef Fsqd
_refine_ls_weighting_details 'w=1/[\s^2^(Fo^2^)+(0.1335P)^2^] where P=(Fo^2^+2Fc^2^)/3'
_refine_ls_weighting_scheme calc
_refine_ls_wR_factor_gt 0.1717
_refine_ls_wR_factor_ref 0.2662
_reflns_Friedel_coverage 0.922
_reflns_Friedel_fraction_full 0.994
_reflns_Friedel_fraction_max 0.940
_reflns_number_gt 3584
_reflns_number_total 9279
_reflns_threshold_expression 'I > 2\s(I)'
_cod_data_source_file d0ra02374d2.cif
_cod_data_source_block FVE2C
_cod_depositor_comments
;
The following automatic conversions were performed:

data item '_chemical_absolute_configuration' value 'AD' was changed
to 'ad' in accordance with the
/home/data/users/saulius/crontab/automatic-downloads/rss-feeds/RSC/lib/dictionaries/cif_core.dic
dictionary named 'cif_core.dic' version 2.4.2 last updated on
2011-04-26.

Automatic conversion script
Id: cif_fix_values 7556 2019-12-06 15:28:31Z antanas 

 Adding full bibliography for 7240267--7240271.cif.
;
_cod_original_cell_volume 3692.5(3)
_cod_database_code 7240271
_shelx_shelxl_version_number 2016/6
_shelx_space_group_comment
;
The symmetry employed for this shelxl refinement is uniquely defined
by the following loop, which should always be used as a source of
symmetry information in preference to the above space-group names.
They are only intended as comments.
;

loop_
_space_group_symop_operation_xyz
'x, y, z'
'-x, -y, z+1/2'
'-y, x, z+1/4'
'y, -x, z+3/4'

loop_
_atom_site_label
_atom_site_type_symbol
_atom_site_fract_x
_atom_site_fract_y
_atom_site_fract_z
_atom_site_U_iso_or_equiv
_atom_site_adp_type
_atom_site_occupancy
_atom_site_site_symmetry_order
_atom_site_calc_flag
_atom_site_refinement_flags_posn
_atom_site_refinement_flags_adp
_atom_site_refinement_flags_occupancy
_atom_site_disorder_assembly
_atom_site_disorder_group
Cl1A Cl 1.0454(3) 0.4184(3) 0.49981(16) 0.0932(13) Uani 1 1 d . . . . .
O1A O 0.5152(6) 0.1151(6) 0.5224(3) 0.0592(19) Uani 1 1 d . . . . .
O2A O 0.3056(5) 0.4576(5) 0.5182(3) 0.0487(17) Uani 1 1 d . . . . .
F1A F 0.2767(6) 0.3605(5) 0.4058(3) 0.0742(19) Uani 1 1 d . . . . .
N1A N 0.4017(7) 0.5545(7) 0.4573(3) 0.046(2) Uani 1 1 d . . . . .
H1A H 0.369377 0.620588 0.460297 0.055 Uiso 1 1 calc R U . . .
N2A N 0.4222(6) 0.2483(6) 0.4710(3) 0.0424(19) Uani 1 1 d . . . . .
C2A C 0.3771(8) 0.4621(7) 0.4861(4) 0.040(2) Uani 1 1 d . . . . .
C3A C 0.4637(7) 0.3681(7) 0.4724(4) 0.040(2) Uani 1 1 d . . . . .
C4A C 0.6057(8) 0.3712(9) 0.3976(4) 0.049(2) Uani 1 1 d . . . . .
H4A H 0.630790 0.295791 0.401121 0.059 Uiso 1 1 calc R U . . .
C5A C 0.6508(9) 0.4415(10) 0.3613(4) 0.057(3) Uani 1 1 d . . . . .
H5A H 0.706838 0.413147 0.340219 0.068 Uiso 1 1 calc R U . . .
C6A C 0.6135(10) 0.5523(10) 0.3562(4) 0.060(3) Uani 1 1 d . . . . .
H6A H 0.645882 0.597924 0.331859 0.072 Uiso 1 1 calc R U . . .
C7A C 0.5304(9) 0.5983(9) 0.3857(4) 0.055(3) Uani 1 1 d . . . . .
H7A H 0.504909 0.673334 0.381451 0.066 Uiso 1 1 calc R U . . .
C8A C 0.4860(8) 0.5291(8) 0.4220(4) 0.044(2) Uani 1 1 d . . . . .
C9A C 0.5230(8) 0.4158(8) 0.4283(3) 0.041(2) Uani 1 1 d . . . . .
C10A C 0.5409(8) 0.3296(8) 0.5177(3) 0.042(2) Uani 1 1 d . . . . .
H10A H 0.509666 0.359325 0.548549 0.051 Uiso 1 1 calc R U . . .
C11A C 0.4958(8) 0.2096(8) 0.5073(3) 0.044(2) Uani 1 1 d . . . . .
C12A C 0.6663(8) 0.3500(8) 0.5147(3) 0.043(2) Uani 1 1 d . . . . .
C13A C 0.7408(8) 0.2678(8) 0.4963(4) 0.048(2) Uani 1 1 d . . . . .
H13A H 0.711903 0.196512 0.487099 0.057 Uiso 1 1 calc R U . . .
C14A C 0.8572(9) 0.2892(8) 0.4913(4) 0.051(3) Uani 1 1 d . . . . .
H14A H 0.905750 0.233290 0.478425 0.061 Uiso 1 1 calc R U . . .
C15A C 0.8998(9) 0.3930(10) 0.5053(4) 0.059(3) Uani 1 1 d . . . . .
C16A C 0.8284(10) 0.4773(10) 0.5243(5) 0.072(4) Uani 1 1 d . . . . .
H16A H 0.858132 0.548401 0.533271 0.087 Uiso 1 1 calc R U . . .
C17A C 0.7134(10) 0.4548(10) 0.5296(5) 0.067(3) Uani 1 1 d . . . . .
H17A H 0.665943 0.510249 0.543422 0.080 Uiso 1 1 calc R U . . .
C18A C 0.3527(8) 0.1880(8) 0.4371(3) 0.041(2) Uani 1 1 d . . . . .
C19A C 0.3524(9) 0.0683(9) 0.4365(4) 0.051(3) Uani 1 1 d . . . . .
H19A H 0.397022 0.027250 0.458679 0.061 Uiso 1 1 calc R U . . .
C20A C 0.2845(10) 0.0107(10) 0.4021(5) 0.067(3) Uani 1 1 d . . . . .
H20A H 0.286448 -0.069083 0.401058 0.080 Uiso 1 1 calc R U . . .
C21A C 0.2150(12) 0.0689(11) 0.3699(5) 0.071(4) Uani 1 1 d . . . . .
H21A H 0.169530 0.028923 0.347662 0.086 Uiso 1 1 calc R U . . .
C22A C 0.2131(10) 0.1863(11) 0.3710(4) 0.067(3) Uani 1 1 d . . . . .
H22A H 0.166655 0.226940 0.349307 0.080 Uiso 1 1 calc R U . . .
C23A C 0.2806(9) 0.2438(9) 0.4043(4) 0.049(2) Uani 1 1 d . . . . .
Cl1B Cl -0.4699(2) 0.8128(3) 0.49360(13) 0.0666(8) Uani 1 1 d . . . . .
F1B F 0.3205(5) 0.8563(5) 0.5871(2) 0.0688(18) Uani 1 1 d . . . . .
O1B O 0.0660(6) 1.1058(6) 0.4801(3) 0.074(2) Uani 1 1 d . . . . .
O2B O 0.2714(5) 0.7626(5) 0.4781(2) 0.0473(17) Uani 1 1 d . . . . .
N1B N 0.1760(6) 0.6616(6) 0.5382(3) 0.0428(19) Uani 1 1 d . . . . .
H1B H 0.204541 0.594617 0.533007 0.051 Uiso 1 1 calc R U . . .
N2B N 0.1617(6) 0.9710(6) 0.5298(3) 0.0446(19) Uani 1 1 d . . . . .
C2B C 0.2016(8) 0.7564(8) 0.5115(4) 0.039(2) Uani 1 1 d . . . . .
C3B C 0.1197(7) 0.8506(7) 0.5281(3) 0.039(2) Uani 1 1 d . . . . .
C4B C -0.0084(9) 0.8477(9) 0.6074(4) 0.048(2) Uani 1 1 d . . . . .
H4B H -0.028939 0.924861 0.606499 0.057 Uiso 1 1 calc R U . . .
C5B C -0.0500(10) 0.7756(10) 0.6435(4) 0.057(3) Uani 1 1 d . . . . .
H5B H -0.099108 0.804671 0.667427 0.068 Uiso 1 1 calc R U . . .
C6B C -0.0197(9) 0.6612(10) 0.6447(4) 0.058(3) Uani 1 1 d . . . . .
H6B H -0.050597 0.614273 0.668979 0.070 Uiso 1 1 calc R U . . .
C7B C 0.0542(9) 0.6151(9) 0.6115(4) 0.052(3) Uani 1 1 d . . . . .
H7B H 0.075315 0.538122 0.612839 0.063 Uiso 1 1 calc R U . . .
C8B C 0.0964(8) 0.6873(8) 0.5756(4) 0.041(2) Uani 1 1 d . . . . .
C9B C 0.0642(8) 0.8019(8) 0.5727(3) 0.038(2) Uani 1 1 d . . . . .
C10B C 0.0387(8) 0.8912(8) 0.4851(4) 0.044(2) Uani 1 1 d . . . . .
H10B H 0.067534 0.862377 0.453621 0.053 Uiso 1 1 calc R U . . .
C11B C 0.0862(8) 1.0107(8) 0.4949(4) 0.050(2) Uani 1 1 d . . . . .
C12B C -0.0889(8) 0.8721(8) 0.4885(3) 0.042(2) Uani 1 1 d . . . . .
C13B C -0.1600(9) 0.9464(9) 0.5147(4) 0.048(2) Uani 1 1 d . . . . .
H13B H -0.128954 1.009795 0.530659 0.058 Uiso 1 1 calc R U . . .
C14B C -0.2748(9) 0.9259(9) 0.5169(4) 0.050(3) Uani 1 1 d . . . . .
H14B H -0.322341 0.974838 0.534602 0.061 Uiso 1 1 calc R U . . .
C15B C -0.3210(8) 0.8320(9) 0.4926(4) 0.049(2) Uani 1 1 d . . . . .
C16B C -0.2524(10) 0.7587(10) 0.4673(4) 0.060(3) Uani 1 1 d . . . . .
H16B H -0.283628 0.695449 0.451335 0.072 Uiso 1 1 calc R U . . .
C17B C -0.1372(9) 0.7788(9) 0.4656(4) 0.055(3) Uani 1 1 d . . . . .
H17B H -0.090150 0.728151 0.448555 0.066 Uiso 1 1 calc R U . . .
C18B C 0.2355(9) 1.0289(8) 0.5627(4) 0.045(2) Uani 1 1 d . . . . .
C19B C 0.2307(11) 1.1483(9) 0.5670(5) 0.066(3) Uani 1 1 d . . . . .
H19B H 0.179777 1.190887 0.548032 0.079 Uiso 1 1 calc R U . . .
C20B C 0.3033(15) 1.2022(13) 0.6002(6) 0.092(5) Uani 1 1 d . . . . .
H20B H 0.299544 1.281596 0.603702 0.111 Uiso 1 1 calc R U . . .
C21B C 0.3804(14) 1.1415(16) 0.6281(5) 0.091(5) Uani 1 1 d . . . . .
H21B H 0.428405 1.179500 0.649989 0.110 Uiso 1 1 calc R U . . .
C22B C 0.3862(11) 1.0265(12) 0.6234(4) 0.067(3) Uani 1 1 d . . . . .
H22B H 0.438236 0.984654 0.642159 0.081 Uiso 1 1 calc R U . . .
C23B C 0.3150(9) 0.9712(9) 0.5909(4) 0.053(3) Uani 1 1 d . . . . .

loop_
_atom_site_aniso_label
_atom_site_aniso_U_11
_atom_site_aniso_U_22
_atom_site_aniso_U_33
_atom_site_aniso_U_23
_atom_site_aniso_U_13
_atom_site_aniso_U_12
Cl1A 0.0452(16) 0.084(2) 0.150(3) -0.021(2) -0.0001(19) -0.0131(15)
O1A 0.055(4) 0.051(4) 0.071(5) 0.021(4) 0.001(4) 0.011(3)
O2A 0.040(4) 0.047(4) 0.060(4) -0.001(3) 0.011(3) 0.006(3)
F1A 0.084(5) 0.042(4) 0.096(5) 0.008(3) -0.040(4) 0.001(3)
N1A 0.040(4) 0.032(4) 0.065(6) 0.006(4) 0.000(4) 0.006(3)
N2A 0.043(4) 0.035(4) 0.049(5) -0.001(4) -0.001(4) 0.003(4)
C2A 0.037(5) 0.031(5) 0.053(6) 0.002(4) -0.002(5) 0.003(4)
C3A 0.040(5) 0.031(5) 0.049(5) -0.002(4) -0.002(4) 0.006(4)
C4A 0.045(6) 0.053(6) 0.049(6) -0.002(5) 0.005(5) 0.005(5)
C5A 0.051(6) 0.074(8) 0.046(6) 0.001(6) 0.010(5) -0.003(6)
C6A 0.057(7) 0.065(8) 0.058(7) 0.015(6) -0.002(6) -0.007(6)
C7A 0.055(7) 0.048(6) 0.062(7) 0.017(5) -0.006(6) -0.002(5)
C8A 0.038(5) 0.042(6) 0.052(6) 0.003(5) -0.007(5) -0.003(4)
C9A 0.034(5) 0.043(5) 0.046(6) 0.000(4) 0.002(4) -0.001(4)
C10A 0.040(5) 0.049(6) 0.038(5) -0.002(4) 0.004(4) 0.008(4)
C11A 0.031(5) 0.042(6) 0.057(7) 0.007(5) 0.006(4) 0.008(4)
C12A 0.040(5) 0.047(6) 0.042(5) -0.007(4) 0.001(4) 0.011(4)
C13A 0.038(5) 0.045(6) 0.060(6) -0.012(5) -0.004(5) 0.002(4)
C14A 0.046(6) 0.045(6) 0.062(7) -0.013(5) -0.003(5) 0.008(5)
C15A 0.048(6) 0.060(7) 0.070(8) -0.013(6) -0.009(5) -0.003(5)
C16A 0.054(7) 0.054(7) 0.109(10) -0.027(7) -0.016(7) 0.005(6)
C17A 0.061(7) 0.049(7) 0.090(9) -0.022(6) -0.015(7) 0.015(5)
C18A 0.040(5) 0.039(5) 0.045(6) 0.003(4) 0.012(5) 0.002(4)
C19A 0.055(6) 0.038(6) 0.061(7) 0.004(5) 0.013(5) 0.002(5)
C20A 0.065(8) 0.049(7) 0.086(9) -0.015(7) 0.019(7) -0.016(6)
C21A 0.084(9) 0.064(8) 0.066(8) -0.017(7) -0.001(7) -0.022(7)
C22A 0.073(8) 0.066(8) 0.062(7) -0.004(6) -0.012(6) -0.013(6)
C23A 0.053(6) 0.042(6) 0.054(6) 0.006(5) 0.001(5) -0.003(5)
Cl1B 0.0420(14) 0.0700(19) 0.088(2) 0.0109(16) -0.0053(14) -0.0084(13)
F1B 0.069(4) 0.051(4) 0.086(5) 0.006(3) -0.024(3) -0.002(3)
O1B 0.053(4) 0.056(5) 0.113(7) 0.034(5) 0.015(4) 0.017(4)
O2B 0.040(4) 0.046(4) 0.056(4) 0.002(3) 0.010(3) 0.007(3)
N1B 0.040(4) 0.030(4) 0.058(5) -0.002(4) 0.005(4) 0.003(3)
N2B 0.040(4) 0.034(4) 0.060(5) 0.005(4) 0.006(4) 0.006(3)
C2B 0.029(5) 0.037(5) 0.052(6) -0.003(4) -0.002(4) 0.001(4)
C3B 0.042(5) 0.032(5) 0.043(5) 0.002(4) 0.005(4) 0.001(4)
C4B 0.053(6) 0.044(6) 0.046(6) -0.002(5) 0.006(5) 0.013(5)
C5B 0.061(7) 0.066(8) 0.044(6) 0.004(6) 0.011(5) 0.002(6)
C6B 0.053(7) 0.070(8) 0.051(6) 0.012(6) 0.007(5) -0.005(6)
C7B 0.052(6) 0.043(6) 0.061(7) 0.006(5) 0.001(5) 0.002(5)
C8B 0.037(5) 0.039(6) 0.046(6) 0.000(4) 0.000(4) 0.000(4)
C9B 0.038(5) 0.036(5) 0.041(5) -0.003(4) -0.002(4) 0.001(4)
C10B 0.038(5) 0.051(6) 0.042(5) 0.004(5) 0.003(4) 0.010(4)
C11B 0.040(5) 0.043(6) 0.067(7) 0.009(5) 0.016(5) 0.014(4)
C12B 0.040(5) 0.049(6) 0.038(5) 0.007(4) -0.004(4) 0.003(4)
C13B 0.045(6) 0.048(6) 0.052(6) -0.006(5) -0.002(5) 0.009(4)
C14B 0.041(6) 0.052(6) 0.058(6) -0.003(5) 0.006(5) 0.010(5)
C15B 0.038(5) 0.057(7) 0.051(6) 0.008(5) -0.006(5) -0.001(5)
C16B 0.052(7) 0.056(7) 0.072(8) -0.013(6) -0.012(6) 0.001(5)
C17B 0.046(6) 0.053(7) 0.066(7) -0.011(5) 0.003(5) 0.007(5)
C18B 0.044(6) 0.035(5) 0.056(6) -0.001(5) 0.012(5) -0.007(4)
C19B 0.067(8) 0.046(7) 0.085(9) -0.004(6) 0.033(7) -0.002(6)
C20B 0.101(12) 0.065(9) 0.111(13) -0.048(9) 0.048(10) -0.040(9)
C21B 0.086(11) 0.109(14) 0.080(11) -0.037(9) 0.018(9) -0.037(10)
C22B 0.062(7) 0.082(9) 0.058(7) -0.009(7) 0.002(6) -0.023(6)
C23B 0.056(7) 0.051(7) 0.052(6) -0.008(5) 0.010(5) -0.011(5)

loop_
_atom_type_symbol
_atom_type_description
_atom_type_scat_dispersion_real
_atom_type_scat_dispersion_imag
_atom_type_scat_source
C C 0.0033 0.0016 'International Tables Vol C Tables 4.2.6.8 and 6.1.1.4'
H H 0.0000 0.0000 'International Tables Vol C Tables 4.2.6.8 and 6.1.1.4'
Cl Cl 0.1484 0.1585 'International Tables Vol C Tables 4.2.6.8 and 6.1.1.4'
F F 0.0171 0.0103 'International Tables Vol C Tables 4.2.6.8 and 6.1.1.4'
N N 0.0061 0.0033 'International Tables Vol C Tables 4.2.6.8 and 6.1.1.4'
O O 0.0106 0.0060 'International Tables Vol C Tables 4.2.6.8 and 6.1.1.4'

loop_
_geom_angle_atom_site_label_1
_geom_angle_atom_site_label_2
_geom_angle_atom_site_label_3
_geom_angle
_geom_angle_site_symmetry_1
_geom_angle_site_symmetry_3
_geom_angle_publ_flag
C2A N1A C8A 111.9(8) . . ?
C2A N1A H1A 124.0 . . ?
C8A N1A H1A 124.0 . . ?
C11A N2A C18A 131.2(8) . . ?
C11A N2A C3A 95.0(7) . . ?
C18A N2A C3A 132.3(8) . . ?
O2A C2A N1A 126.5(9) . . ?
O2A C2A C3A 126.7(8) . . ?
N1A C2A C3A 106.7(8) . . ?
N2A C3A C9A 118.8(8) . . ?
N2A C3A C2A 117.8(7) . . ?
C9A C3A C2A 103.5(7) . . ?
N2A C3A C10A 86.5(7) . . ?
C9A C3A C10A 117.8(7) . . ?
C2A C3A C10A 112.6(7) . . ?
C9A C4A C5A 118.3(10) . . ?
C9A C4A H4A 120.8 . . ?
C5A C4A H4A 120.8 . . ?
C6A C5A C4A 120.6(10) . . ?
C6A C5A H5A 119.7 . . ?
C4A C5A H5A 119.7 . . ?
C7A C6A C5A 122.3(10) . . ?
C7A C6A H6A 118.8 . . ?
C5A C6A H6A 118.8 . . ?
C6A C7A C8A 117.3(10) . . ?
C6A C7A H7A 121.4 . . ?
C8A C7A H7A 121.4 . . ?
C7A C8A C9A 121.7(9) . . ?
C7A C8A N1A 129.0(9) . . ?
C9A C8A N1A 109.3(8) . . ?
C4A C9A C8A 119.8(9) . . ?
C4A C9A C3A 132.2(9) . . ?
C8A C9A C3A 107.9(8) . . ?
C12A C10A C11A 118.6(8) . . ?
C12A C10A C3A 118.0(8) . . ?
C11A C10A C3A 85.4(7) . . ?
C12A C10A H10A 110.8 . . ?
C11A C10A H10A 110.8 . . ?
C3A C10A H10A 110.8 . . ?
O1A C11A N2A 131.5(9) . . ?
O1A C11A C10A 135.8(9) . . ?
N2A C11A C10A 92.7(7) . . ?
C13A C12A C17A 117.5(9) . . ?
C13A C12A C10A 121.7(9) . . ?
C17A C12A C10A 120.8(9) . . ?
C14A C13A C12A 121.6(9) . . ?
C14A C13A H13A 119.2 . . ?
C12A C13A H13A 119.2 . . ?
C15A C14A C13A 119.2(9) . . ?
C15A C14A H14A 120.4 . . ?
C13A C14A H14A 120.4 . . ?
C14A C15A C16A 121.0(10) . . ?
C14A C15A Cl1A 119.0(8) . . ?
C16A C15A Cl1A 120.0(9) . . ?
C17A C16A C15A 119.3(11) . . ?
C17A C16A H16A 120.4 . . ?
C15A C16A H16A 120.4 . . ?
C16A C17A C12A 121.3(10) . . ?
C16A C17A H17A 119.4 . . ?
C12A C17A H17A 119.4 . . ?
C23A C18A C19A 117.4(10) . . ?
C23A C18A N2A 122.2(8) . . ?
C19A C18A N2A 120.3(9) . . ?
C18A C19A C20A 119.3(11) . . ?
C18A C19A H19A 120.4 . . ?
C20A C19A H19A 120.4 . . ?
C21A C20A C19A 121.7(11) . . ?
C21A C20A H20A 119.2 . . ?
C19A C20A H20A 119.2 . . ?
C22A C21A C20A 119.3(11) . . ?
C22A C21A H21A 120.3 . . ?
C20A C21A H21A 120.3 . . ?
C21A C22A C23A 119.4(12) . . ?
C21A C22A H22A 120.3 . . ?
C23A C22A H22A 120.3 . . ?
F1A C23A C22A 119.1(10) . . ?
F1A C23A C18A 118.0(9) . . ?
C22A C23A C18A 122.8(10) . . ?
C2B N1B C8B 111.1(7) . . ?
C2B N1B H1B 124.4 . . ?
C8B N1B H1B 124.4 . . ?
C11B N2B C18B 131.8(8) . . ?
C11B N2B C3B 95.0(7) . . ?
C18B N2B C3B 132.0(8) . . ?
O2B C2B N1B 126.5(8) . . ?
O2B C2B C3B 126.5(8) . . ?
N1B C2B C3B 106.8(8) . . ?
N2B C3B C9B 118.6(7) . . ?
N2B C3B C2B 118.9(7) . . ?
C9B C3B C2B 103.9(7) . . ?
N2B C3B C10B 86.3(7) . . ?
C9B C3B C10B 117.4(7) . . ?
C2B C3B C10B 111.7(7) . . ?
C9B C4B C5B 118.0(9) . . ?
C9B C4B H4B 121.0 . . ?
C5B C4B H4B 121.0 . . ?
C6B C5B C4B 120.9(10) . . ?
C6B C5B H5B 119.5 . . ?
C4B C5B H5B 119.5 . . ?
C7B C6B C5B 121.9(10) . . ?
C7B C6B H6B 119.1 . . ?
C5B C6B H6B 119.1 . . ?
C6B C7B C8B 117.2(10) . . ?
C6B C7B H7B 121.4 . . ?
C8B C7B H7B 121.4 . . ?
C7B C8B C9B 121.9(9) . . ?
C7B C8B N1B 128.1(8) . . ?
C9B C8B N1B 110.0(8) . . ?
C4B C9B C8B 120.1(9) . . ?
C4B C9B C3B 132.8(8) . . ?
C8B C9B C3B 107.1(8) . . ?
C12B C10B C11B 118.9(8) . . ?
C12B C10B C3B 120.0(8) . . ?
C11B C10B C3B 85.7(7) . . ?
C12B C10B H10B 110.0 . . ?
C11B C10B H10B 110.0 . . ?
C3B C10B H10B 110.0 . . ?
O1B C11B N2B 131.8(10) . . ?
O1B C11B C10B 135.5(10) . . ?
N2B C11B C10B 92.7(7) . . ?
C17B C12B C13B 118.7(9) . . ?
C17B C12B C10B 119.6(9) . . ?
C13B C12B C10B 121.8(9) . . ?
C14B C13B C12B 119.8(9) . . ?
C14B C13B H13B 120.1 . . ?
C12B C13B H13B 120.1 . . ?
C13B C14B C15B 120.0(9) . . ?
C13B C14B H14B 120.0 . . ?
C15B C14B H14B 120.0 . . ?
C16B C15B C14B 120.6(9) . . ?
C16B C15B Cl1B 120.7(8) . . ?
C14B C15B Cl1B 118.6(8) . . ?
C15B C16B C17B 119.2(10) . . ?
C15B C16B H16B 120.4 . . ?
C17B C16B H16B 120.4 . . ?
C16B C17B C12B 121.6(10) . . ?
C16B C17B H17B 119.2 . . ?
C12B C17B H17B 119.2 . . ?
C23B C18B C19B 117.7(11) . . ?
C23B C18B N2B 122.0(8) . . ?
C19B C18B N2B 120.3(10) . . ?
C20B C19B C18B 118.8(13) . . ?
C20B C19B H19B 120.6 . . ?
C18B C19B H19B 120.6 . . ?
C21B C20B C19B 121.7(13) . . ?
C21B C20B H20B 119.1 . . ?
C19B C20B H20B 119.1 . . ?
C22B C21B C20B 119.6(13) . . ?
C22B C21B H21B 120.2 . . ?
C20B C21B H21B 120.2 . . ?
C21B C22B C23B 119.7(13) . . ?
C21B C22B H22B 120.1 . . ?
C23B C22B H22B 120.1 . . ?
F1B C23B C22B 119.1(11) . . ?
F1B C23B C18B 118.4(9) . . ?
C22B C23B C18B 122.5(11) . . ?

loop_
_geom_bond_atom_site_label_1
_geom_bond_atom_site_label_2
_geom_bond_distance
_geom_bond_site_symmetry_2
_geom_bond_publ_flag
Cl1A C15A 1.727(11) . ?
O1A C11A 1.196(10) . ?
O2A C2A 1.209(11) . ?
F1A C23A 1.361(11) . ?
N1A C2A 1.362(12) . ?
N1A C8A 1.406(12) . ?
N1A H1A 0.8600 . ?
N2A C11A 1.385(12) . ?
N2A C18A 1.415(12) . ?
N2A C3A 1.476(12) . ?
C2A C3A 1.533(12) . ?
C3A C9A 1.494(13) . ?
C3A C10A 1.590(13) . ?
C4A C9A 1.377(13) . ?
C4A C5A 1.387(14) . ?
C4A H4A 0.9300 . ?
C5A C6A 1.367(15) . ?
C5A H5A 0.9300 . ?
C6A C7A 1.367(16) . ?
C6A H6A 0.9300 . ?
C7A C8A 1.375(14) . ?
C7A H7A 0.9300 . ?
C8A C9A 1.398(13) . ?
C10A C12A 1.482(13) . ?
C10A C11A 1.519(13) . ?
C10A H10A 0.9800 . ?
C12A C13A 1.386(12) . ?
C12A C17A 1.397(15) . ?
C13A C14A 1.385(13) . ?
C13A H13A 0.9300 . ?
C14A C15A 1.362(14) . ?
C14A H14A 0.9300 . ?
C15A C16A 1.385(15) . ?
C16A C17A 1.372(16) . ?
C16A H16A 0.9300 . ?
C17A H17A 0.9300 . ?
C18A C23A 1.386(13) . ?
C18A C19A 1.393(13) . ?
C19A C20A 1.396(17) . ?
C19A H19A 0.9300 . ?
C20A C21A 1.373(18) . ?
C20A H20A 0.9300 . ?
C21A C22A 1.367(17) . ?
C21A H21A 0.9300 . ?
C22A C23A 1.375(15) . ?
C22A H22A 0.9300 . ?
Cl1B C15B 1.748(10) . ?
F1B C23B 1.344(12) . ?
O1B C11B 1.201(11) . ?
O2B C2B 1.221(11) . ?
N1B C2B 1.354(12) . ?
N1B C8B 1.408(11) . ?
N1B H1B 0.8600 . ?
N2B C11B 1.374(13) . ?
N2B C18B 1.413(13) . ?
N2B C3B 1.485(12) . ?
C2B C3B 1.523(12) . ?
C3B C9B 1.488(12) . ?
C3B C10B 1.578(13) . ?
C4B C9B 1.374(13) . ?
C4B C5B 1.382(14) . ?
C4B H4B 0.9300 . ?
C5B C6B 1.378(15) . ?
C5B H5B 0.9300 . ?
C6B C7B 1.360(15) . ?
C6B H6B 0.9300 . ?
C7B C8B 1.380(14) . ?
C7B H7B 0.9300 . ?
C8B C9B 1.389(12) . ?
C10B C12B 1.504(12) . ?
C10B C11B 1.521(14) . ?
C10B H10B 0.9800 . ?
C12B C17B 1.372(13) . ?
C12B C13B 1.394(13) . ?
C13B C14B 1.359(14) . ?
C13B H13B 0.9300 . ?
C14B C15B 1.385(13) . ?
C14B H14B 0.9300 . ?
C15B C16B 1.357(14) . ?
C16B C17B 1.362(14) . ?
C16B H16B 0.9300 . ?
C17B H17B 0.9300 . ?
C18B C23B 1.377(15) . ?
C18B C19B 1.396(14) . ?
C19B C20B 1.39(2) . ?
C19B H19B 0.9300 . ?
C20B C21B 1.37(2) . ?
C20B H20B 0.9300 . ?
C21B C22B 1.35(2) . ?
C21B H21B 0.9300 . ?
C22B C23B 1.374(16) . ?
C22B H22B 0.9300 . ?

loop_
_geom_torsion_atom_site_label_1
_geom_torsion_atom_site_label_2
_geom_torsion_atom_site_label_3
_geom_torsion_atom_site_label_4
_geom_torsion
_geom_torsion_site_symmetry_1
_geom_torsion_site_symmetry_2
_geom_torsion_site_symmetry_3
_geom_torsion_site_symmetry_4
_geom_torsion_publ_flag
C8A N1A C2A O2A -177.3(9) . . . . ?
C8A N1A C2A C3A 6.8(10) . . . . ?
C11A N2A C3A C9A 115.0(8) . . . . ?
C18A N2A C3A C9A -51.9(12) . . . . ?
C11A N2A C3A C2A -118.8(8) . . . . ?
C18A N2A C3A C2A 74.3(12) . . . . ?
C11A N2A C3A C10A -5.0(7) . . . . ?
C18A N2A C3A C10A -171.9(9) . . . . ?
O2A C2A C3A N2A 42.3(13) . . . . ?
N1A C2A C3A N2A -141.8(8) . . . . ?
O2A C2A C3A C9A 175.6(9) . . . . ?
N1A C2A C3A C9A -8.5(9) . . . . ?
O2A C2A C3A C10A -56.0(12) . . . . ?
N1A C2A C3A C10A 119.8(8) . . . . ?
C9A C4A C5A C6A -0.1(15) . . . . ?
C4A C5A C6A C7A -0.8(17) . . . . ?
C5A C6A C7A C8A 1.2(16) . . . . ?
C6A C7A C8A C9A -0.7(15) . . . . ?
C6A C7A C8A N1A 179.4(10) . . . . ?
C2A N1A C8A C7A 177.8(10) . . . . ?
C2A N1A C8A C9A -2.1(10) . . . . ?
C5A C4A C9A C8A 0.5(14) . . . . ?
C5A C4A C9A C3A -175.0(10) . . . . ?
C7A C8A C9A C4A -0.1(14) . . . . ?
N1A C8A C9A C4A 179.8(8) . . . . ?
C7A C8A C9A C3A 176.4(9) . . . . ?
N1A C8A C9A C3A -3.7(10) . . . . ?
N2A C3A C9A C4A -44.0(14) . . . . ?
C2A C3A C9A C4A -176.8(10) . . . . ?
C10A C3A C9A C4A 58.2(14) . . . . ?
N2A C3A C9A C8A 140.1(8) . . . . ?
C2A C3A C9A C8A 7.3(9) . . . . ?
C10A C3A C9A C8A -117.7(9) . . . . ?
N2A C3A C10A C12A 124.7(8) . . . . ?
C9A C3A C10A C12A 3.8(12) . . . . ?
C2A C3A C10A C12A -116.6(9) . . . . ?
N2A C3A C10A C11A 4.6(6) . . . . ?
C9A C3A C10A C11A -116.3(8) . . . . ?
C2A C3A C10A C11A 123.3(8) . . . . ?
C18A N2A C11A O1A -5.9(16) . . . . ?
C3A N2A C11A O1A -173.0(10) . . . . ?
C18A N2A C11A C10A 172.4(9) . . . . ?
C3A N2A C11A C10A 5.3(7) . . . . ?
C12A C10A C11A O1A 53.7(15) . . . . ?
C3A C10A C11A O1A 173.3(11) . . . . ?
C12A C10A C11A N2A -124.5(8) . . . . ?
C3A C10A C11A N2A -4.9(7) . . . . ?
C11A C10A C12A C13A 9.1(14) . . . . ?
C3A C10A C12A C13A -91.6(11) . . . . ?
C11A C10A C12A C17A -172.2(10) . . . . ?
C3A C10A C12A C17A 87.1(12) . . . . ?
C17A C12A C13A C14A -2.0(15) . . . . ?
C10A C12A C13A C14A 176.7(10) . . . . ?
C12A C13A C14A C15A 0.9(16) . . . . ?
C13A C14A C15A C16A -0.4(17) . . . . ?
C13A C14A C15A Cl1A 179.1(8) . . . . ?
C14A C15A C16A C17A 1.1(19) . . . . ?
Cl1A C15A C16A C17A -178.3(10) . . . . ?
C15A C16A C17A C12A -2.3(19) . . . . ?
C13A C12A C17A C16A 2.8(17) . . . . ?
C10A C12A C17A C16A -176.0(11) . . . . ?
C11A N2A C18A C23A 177.5(9) . . . . ?
C3A N2A C18A C23A -20.1(14) . . . . ?
C11A N2A C18A C19A -0.9(14) . . . . ?
C3A N2A C18A C19A 161.6(9) . . . . ?
C23A C18A C19A C20A 2.6(13) . . . . ?
N2A C18A C19A C20A -179.0(9) . . . . ?
C18A C19A C20A C21A -2.2(16) . . . . ?
C19A C20A C21A C22A 0.9(18) . . . . ?
C20A C21A C22A C23A -0.2(18) . . . . ?
C21A C22A C23A F1A -178.7(10) . . . . ?
C21A C22A C23A C18A 0.8(17) . . . . ?
C19A C18A C23A F1A 177.5(9) . . . . ?
N2A C18A C23A F1A -0.8(14) . . . . ?
C19A C18A C23A C22A -2.0(14) . . . . ?
N2A C18A C23A C22A 179.6(10) . . . . ?
C8B N1B C2B O2B 176.5(9) . . . . ?
C8B N1B C2B C3B -8.2(10) . . . . ?
C11B N2B C3B C9B -115.2(9) . . . . ?
C18B N2B C3B C9B 53.1(13) . . . . ?
C11B N2B C3B C2B 117.0(9) . . . . ?
C18B N2B C3B C2B -74.7(12) . . . . ?
C11B N2B C3B C10B 4.2(7) . . . . ?
C18B N2B C3B C10B 172.5(9) . . . . ?
O2B C2B C3B N2B -39.8(13) . . . . ?
N1B C2B C3B N2B 144.9(8) . . . . ?
O2B C2B C3B C9B -174.2(9) . . . . ?
N1B C2B C3B C9B 10.5(9) . . . . ?
O2B C2B C3B C10B 58.3(12) . . . . ?
N1B C2B C3B C10B -117.0(8) . . . . ?
C9B C4B C5B C6B -0.1(16) . . . . ?
C4B C5B C6B C7B 1.7(17) . . . . ?
C5B C6B C7B C8B -1.2(16) . . . . ?
C6B C7B C8B C9B -0.9(15) . . . . ?
C6B C7B C8B N1B 177.8(10) . . . . ?
C2B N1B C8B C7B -176.5(10) . . . . ?
C2B N1B C8B C9B 2.4(11) . . . . ?
C5B C4B C9B C8B -1.9(14) . . . . ?
C5B C4B C9B C3B 176.6(10) . . . . ?
C7B C8B C9B C4B 2.5(14) . . . . ?
N1B C8B C9B C4B -176.4(8) . . . . ?
C7B C8B C9B C3B -176.3(9) . . . . ?
N1B C8B C9B C3B 4.7(10) . . . . ?
N2B C3B C9B C4B 37.7(15) . . . . ?
C2B C3B C9B C4B 172.3(10) . . . . ?
C10B C3B C9B C4B -63.8(13) . . . . ?
N2B C3B C9B C8B -143.6(8) . . . . ?
C2B C3B C9B C8B -9.1(9) . . . . ?
C10B C3B C9B C8B 114.8(9) . . . . ?
N2B C3B C10B C12B -124.9(9) . . . . ?
C9B C3B C10B C12B -4.5(12) . . . . ?
C2B C3B C10B C12B 115.4(9) . . . . ?
N2B C3B C10B C11B -3.8(6) . . . . ?
C9B C3B C10B C11B 116.7(8) . . . . ?
C2B C3B C10B C11B -123.5(8) . . . . ?
C18B N2B C11B O1B 5.4(18) . . . . ?
C3B N2B C11B O1B 173.7(11) . . . . ?
C18B N2B C11B C10B -172.6(9) . . . . ?
C3B N2B C11B C10B -4.4(7) . . . . ?
C12B C10B C11B O1B -51.7(16) . . . . ?
C3B C10B C11B O1B -173.8(12) . . . . ?
C12B C10B C11B N2B 126.2(8) . . . . ?
C3B C10B C11B N2B 4.1(7) . . . . ?
C11B C10B C12B C17B 159.7(9) . . . . ?
C3B C10B C12B C17B -97.6(11) . . . . ?
C11B C10B C12B C13B -20.7(14) . . . . ?
C3B C10B C12B C13B 82.0(12) . . . . ?
C17B C12B C13B C14B -0.4(15) . . . . ?
C10B C12B C13B C14B 180.0(9) . . . . ?
C12B C13B C14B C15B -0.7(15) . . . . ?
C13B C14B C15B C16B 1.2(15) . . . . ?
C13B C14B C15B Cl1B -176.7(8) . . . . ?
C14B C15B C16B C17B -0.5(16) . . . . ?
Cl1B C15B C16B C17B 177.3(8) . . . . ?
C15B C16B C17B C12B -0.6(17) . . . . ?
C13B C12B C17B C16B 1.1(15) . . . . ?
C10B C12B C17B C16B -179.3(10) . . . . ?
C11B N2B C18B C23B -172.0(10) . . . . ?
C3B N2B C18B C23B 23.8(15) . . . . ?
C11B N2B C18B C19B 7.0(15) . . . . ?
C3B N2B C18B C19B -157.2(9) . . . . ?
C23B C18B C19B C20B -1.8(15) . . . . ?
N2B C18B C19B C20B 179.1(9) . . . . ?
C18B C19B C20B C21B 1.1(18) . . . . ?
C19B C20B C21B C22B 0(2) . . . . ?
C20B C21B C22B C23B 0.1(19) . . . . ?
C21B C22B C23B F1B -179.0(10) . . . . ?
C21B C22B C23B C18B -0.8(17) . . . . ?
C19B C18B C23B F1B 179.9(9) . . . . ?
N2B C18B C23B F1B -1.0(14) . . . . ?
C19B C18B C23B C22B 1.7(15) . . . . ?
N2B C18B C23B C22B -179.2(9) . . . . ?
